data_2016464
loop_
_publ_author_name
'Bucher, Jolanta'
'Blacque, Olivier'
'Schmalle, Helmut W.'
'Berke, Heinz'

_publ_section_title
;
 Bis(glycinato-\k^2^<i>N</i>,<i>O</i>)dinitrosylmolybdenum(0) and
 bis(2-aminoethanethiolato-\k^2^<i>N</i>,<i>S</i>)dinitrosylmolybdenum(0)
 acetonitrile monosolvate
;
_journal_coeditor_code SQ3117
_journal_issue 2
_journal_name_full 'Acta Crystallographica Section C'
_journal_page_first m87
_journal_page_last m90
_journal_paper_doi 10.1107/S0108270107065584
_journal_volume 64
_journal_year 2008
_chemical_formula_iupac '[Mo (C2 H6 N S)2 (N O)2], C2 H3 N'
_chemical_formula_moiety 'C4 H12 Mo N4 O2 S2, C2 H3 N'
_chemical_formula_sum 'C6 H15 Mo N5 O2 S2'
_chemical_formula_weight 349.29
_chemical_name_systematic
;
bis(2-aminoethanethiolato-\k^2^<i>N</i>,<i>S</i>)dinitrosylmolybdenum(IV)
acetonitrile monosolvate
;
_space_group_IT_number 14
_symmetry_cell_setting monoclinic
_symmetry_space_group_name_Hall '-P 2ybc'
_symmetry_space_group_name_H-M 'P 1 21/c 1'
_audit_creation_method 'WinGX routine CIF_UPDATE'
_cell_angle_alpha 90
_cell_angle_beta 102.487(10)
_cell_angle_gamma 90
_cell_formula_units_Z 4
_cell_length_a 8.8660(7)
_cell_length_b 8.5980(7)
_cell_length_c 18.0218(16)
_cell_measurement_reflns_used 7998
_cell_measurement_temperature 183(2)
_cell_measurement_theta_max 30.3
_cell_measurement_theta_min 2.85
_cell_volume 1341.3(2)
_computing_cell_refinement 'IPDS Software (Stoe & Cie, 1999)'
_computing_data_collection 'IPDS Software (Stoe & Cie, 1999)'
_computing_data_reduction 'XRED (Stoe & Cie, 1999)'
_computing_molecular_graphics 'ORTEP-3 for Windows (Farrugia, 1997)'
_computing_publication_material
;
WinGX (Farrugia, 1999) and SHELXL97 (Sheldrick, 1997)
;
_computing_structure_refinement 'SHELXL97 (Sheldrick, 1997)'
_computing_structure_solution 'SHELXS97 (Sheldrick, 1997)'
_diffrn_measured_fraction_theta_full 0.986
_diffrn_measured_fraction_theta_max 0.986
_diffrn_measurement_device_type 'Stoe IPDS diffractometer'
_diffrn_measurement_method '\f rotation scan'
_diffrn_radiation_type MoK\a
_diffrn_radiation_wavelength 0.71073
_diffrn_reflns_av_R_equivalents 0.0872
_diffrn_reflns_av_sigmaI/netI 0.0762
_diffrn_reflns_limit_h_max 12
_diffrn_reflns_limit_h_min -12
_diffrn_reflns_limit_k_max 12
_diffrn_reflns_limit_k_min -12
_diffrn_reflns_limit_l_max 25
_diffrn_reflns_limit_l_min 0
_diffrn_reflns_number 17511
_diffrn_reflns_theta_full 30.31
_diffrn_reflns_theta_max 30.31
_diffrn_reflns_theta_min 3.36
_diffrn_standards_decay_% 0
_diffrn_standards_number 3
_exptl_absorpt_coefficient_mu 1.284
_exptl_absorpt_correction_T_max 0.7925
_exptl_absorpt_correction_T_min 0.6211
_exptl_absorpt_correction_type numerical
_exptl_absorpt_process_details '(Coppens <i>et al.</i>,  1965)'
_exptl_crystal_colour dark-red
_exptl_crystal_density_diffrn 1.73
_exptl_crystal_density_method 'not measured'
_exptl_crystal_description block
_exptl_crystal_F_000 704
_exptl_crystal_size_max 0.41
_exptl_crystal_size_mid 0.4
_exptl_crystal_size_min 0.19
_refine_diff_density_max 1.445
_refine_diff_density_min -1.349
_refine_ls_extinction_method none
_refine_ls_goodness_of_fit_ref 1.056
_refine_ls_hydrogen_treatment constr
_refine_ls_matrix_type full
_refine_ls_number_parameters 146
_refine_ls_number_reflns 3976
_refine_ls_number_restraints 0
_refine_ls_restrained_S_all 1.056
_refine_ls_R_factor_all 0.0564
_refine_ls_R_factor_gt 0.0491
_refine_ls_shift/su_max 0.001
_refine_ls_shift/su_mean 0.000
_refine_ls_structure_factor_coef Fsqd
_refine_ls_weighting_details 'w=1/[\s\^2\^(Fo\^2\^)+(0.1076P)\^2\^] where P=(Fo\^2\^+2Fc\^2\^)/3'
_refine_ls_weighting_scheme calc
_refine_ls_wR_factor_gt 0.1375
_refine_ls_wR_factor_ref 0.1449
_reflns_number_gt 3459
_reflns_number_total 3976
_reflns_threshold_expression >2sigma(I)
_cod_data_source_file sq3117.cif
_cod_data_source_block II
_cod_original_cell_volume 1341.30(19)
_cod_original_sg_symbol_H-M 'P 21/c'
_cod_database_code 2016464
_cod_database_fobs_code 2016464

loop_
_symmetry_equiv_pos_as_xyz
'x, y, z'
'-x, y+1/2, -z+1/2'
'-x, -y, -z'
'x, -y-1/2, z-1/2'

loop_
_atom_site_type_symbol
_atom_site_label
_atom_site_fract_x
_atom_site_fract_y
_atom_site_fract_z
_atom_site_U_iso_or_equiv
_atom_site_adp_type
_atom_site_calc_flag
_atom_site_refinement_flags
_atom_site_occupancy
Mo Mo1 0.10625(2) 0.76357(3) 0.399378(12) 0.01589(11) Uani d . 1
S S1 -0.05030(8) 0.67138(8) 0.27570(4) 0.02511(17) Uani d . 1
S S2 0.24934(8) 0.94452(8) 0.49479(4) 0.02137(16) Uani d . 1
N N1 -0.0030(3) 0.6919(3) 0.46758(15) 0.0247(5) Uani d . 1
O O1 -0.0620(4) 0.6569(3) 0.51757(18) 0.0492(8) Uani d . 1
N N2 0.2376(3) 0.5962(3) 0.41855(13) 0.0215(4) Uani d . 1
O O2 0.3207(3) 0.4886(3) 0.43120(15) 0.0359(5) Uani d . 1
C C1 -0.1838(3) 0.8338(4) 0.24984(16) 0.0262(6) Uani d . 1
H H1A -0.1414 0.9077 0.2175 0.031 Uiso calc R 1
H H1B -0.2838 0.7947 0.2202 0.031 Uiso calc R 1
C C2 -0.2096(3) 0.9175(3) 0.32035(16) 0.0245(5) Uani d . 1
H H2A -0.2739 1.0113 0.3053 0.029 Uiso calc R 1
H H2B -0.2650 0.8483 0.3494 0.029 Uiso calc R 1
N N3 -0.0583(3) 0.9632(3) 0.36852(12) 0.0183(4) Uani d . 1
H H3A -0.0747 1.0081 0.4124 0.022 Uiso calc R 1
H H3B -0.0136 1.0369 0.3431 0.022 Uiso calc R 1
C C3 0.3243(3) 1.0742(3) 0.43135(16) 0.0235(5) Uani d . 1
H H3C 0.2417 1.1458 0.4059 0.028 Uiso calc R 1
H H3D 0.4097 1.1375 0.4610 0.028 Uiso calc R 1
C C4 0.3822(3) 0.9802(4) 0.37256(16) 0.0233(5) Uani d . 1
H H4A 0.4195 1.0510 0.3371 0.028 Uiso calc R 1
H H4B 0.4699 0.9143 0.3979 0.028 Uiso calc R 1
N N4 0.2561(3) 0.8803(3) 0.32944(12) 0.0192(4) Uani d . 1
H H4C 0.2996 0.8045 0.3047 0.023 Uiso calc R 1
H H4D 0.1939 0.9403 0.2929 0.023 Uiso calc R 1
N N5 0.4991(4) 0.6320(4) 0.30213(18) 0.0383(6) Uani d . 1
C C5 0.5742(4) 0.5346(4) 0.33329(19) 0.0337(7) Uani d . 1
C C6 0.6686(6) 0.4097(6) 0.3723(3) 0.0584(12) Uani d . 1
H H6A 0.7765 0.4436 0.3861 0.088 Uiso calc R 1
H H6B 0.6603 0.3189 0.3387 0.088 Uiso calc R 1
H H6C 0.6329 0.3819 0.4183 0.088 Uiso calc R 1

loop_
_atom_site_aniso_label
_atom_site_aniso_U_11
_atom_site_aniso_U_22
_atom_site_aniso_U_33
_atom_site_aniso_U_12
_atom_site_aniso_U_13
_atom_site_aniso_U_23
Mo1 0.01591(17) 0.01506(15) 0.01653(16) 0.00061(6) 0.00312(10) 0.00077(6)
S1 0.0244(3) 0.0228(3) 0.0257(3) 0.0011(2) 0.0001(2) -0.0093(2)
S2 0.0199(3) 0.0274(3) 0.0163(3) -0.0025(2) 0.0029(2) -0.0030(2)
N1 0.0251(11) 0.0202(11) 0.0319(12) 0.0004(9) 0.0127(9) 0.0064(9)
O1 0.0651(18) 0.0372(14) 0.0600(17) 0.0085(13) 0.0463(15) 0.0170(13)
N2 0.0226(10) 0.0210(10) 0.0215(10) 0.0025(8) 0.0064(8) 0.0029(8)
O2 0.0355(12) 0.0309(11) 0.0435(13) 0.0150(10) 0.0138(10) 0.0122(10)
C1 0.0261(13) 0.0240(13) 0.0240(12) 0.0000(10) -0.0041(10) -0.0030(10)
C2 0.0187(11) 0.0234(12) 0.0287(13) 0.0015(9) -0.0007(9) -0.0038(10)
N3 0.0188(10) 0.0177(9) 0.0177(9) 0.0001(8) 0.0026(7) -0.0029(7)
C3 0.0227(12) 0.0222(12) 0.0251(12) -0.0029(10) 0.0036(9) -0.0022(10)
C4 0.0176(11) 0.0284(13) 0.0240(11) -0.0029(10) 0.0049(9) 0.0003(10)
N4 0.0191(9) 0.0218(10) 0.0173(9) 0.0005(8) 0.0053(7) 0.0004(8)
N5 0.0350(14) 0.0398(16) 0.0412(15) -0.0020(13) 0.0107(12) -0.0038(13)
C5 0.0366(16) 0.0362(17) 0.0298(14) -0.0074(13) 0.0102(12) -0.0060(13)
C6 0.063(3) 0.061(3) 0.048(2) 0.010(2) 0.005(2) 0.019(2)

loop_
_geom_angle_atom_site_label_1
_geom_angle_atom_site_label_2
_geom_angle_atom_site_label_3
_geom_angle
_geom_angle_publ_flag
N1 Mo1 N2 90.91(11) y
N1 Mo1 N3 90.80(10) ?
N2 Mo1 N3 176.49(9) y
N1 Mo1 N4 170.91(10) y
N2 Mo1 N4 91.59(9) ?
N3 Mo1 N4 87.20(8) y
N1 Mo1 S2 90.65(9) ?
N2 Mo1 S2 98.86(8) ?
N3 Mo1 S2 84.19(6) ?
N4 Mo1 S2 80.33(6) y
N1 Mo1 S1 102.77(9) ?
N2 Mo1 S1 97.30(8) ?
N3 Mo1 S1 79.32(6) y
N4 Mo1 S1 85.58(6) ?
S2 Mo1 S1 158.78(3) y
C1 S1 Mo1 100.97(9) ?
C3 S2 Mo1 98.72(9) no
O1 N1 Mo1 172.1(3) no
O2 N2 Mo1 179.4(2) no
C2 C1 S1 110.83(19) no
C2 C1 H1A 109.5 no
S1 C1 H1A 109.5 no
C2 C1 H1B 109.5 no
S1 C1 H1B 109.5 no
H1A C1 H1B 108.1 no
N3 C2 C1 109.5(2) no
N3 C2 H2A 109.8 no
C1 C2 H2A 109.8 no
N3 C2 H2B 109.8 no
C1 C2 H2B 109.8 no
H2A C2 H2B 108.2 no
C2 N3 Mo1 113.56(16) no
C2 N3 H3A 108.9 no
Mo1 N3 H3A 108.9 no
C2 N3 H3B 108.9 no
Mo1 N3 H3B 108.9 no
H3A N3 H3B 107.7 no
C4 C3 S2 109.8(2) no
C4 C3 H3C 109.7 no
S2 C3 H3C 109.7 no
C4 C3 H3D 109.7 no
S2 C3 H3D 109.7 no
H3C C3 H3D 108.2 no
N4 C4 C3 110.2(2) no
N4 C4 H4A 109.6 no
C3 C4 H4A 109.6 no
N4 C4 H4B 109.6 no
C3 C4 H4B 109.6 no
H4A C4 H4B 108.1 no
C4 N4 Mo1 115.58(16) no
C4 N4 H4C 108.4 no
Mo1 N4 H4C 108.4 no
C4 N4 H4D 108.4 no
Mo1 N4 H4D 108.4 no
H4C N4 H4D 107.4 no
N5 C5 C6 179.4(4) no
C5 C6 H6A 109.5 no
C5 C6 H6B 109.5 no
H6A C6 H6B 109.5 no
C5 C6 H6C 109.5 no
H6A C6 H6C 109.5 no
H6B C6 H6C 109.5 no

loop_
_geom_bond_atom_site_label_1
_geom_bond_atom_site_label_2
_geom_bond_distance
_geom_bond_publ_flag
Mo1 N1 1.828(2) y
Mo1 N2 1.837(2) y
Mo1 N3 2.243(2) y
Mo1 N4 2.255(2) y
Mo1 S2 2.4584(7) y
Mo1 S1 2.4870(7) y
S1 C1 1.825(3) y
S2 C3 1.823(3) y
N1 O1 1.175(3) y
N2 O2 1.173(3) y
C1 C2 1.520(4) no
C1 H1A 0.9900 no
C1 H1B 0.9900 no
C2 N3 1.485(3) no
C2 H2A 0.9900 no
C2 H2B 0.9900 no
N3 H3A 0.9200 no
N3 H3B 0.9200 no
C3 C4 1.508(4) no
C3 H3C 0.9900 no
C3 H3D 0.9900 no
C4 N4 1.489(4) no
C4 H4A 0.9900 no
C4 H4B 0.9900 no
N4 H4C 0.9200 no
N4 H4D 0.9200 no
N5 C5 1.139(5) no
C5 C6 1.447(6) no
C6 H6A 0.9800 no
C6 H6B 0.9800 no
C6 H6C 0.9800 no

loop_
_geom_hbond_atom_site_label_D
_geom_hbond_atom_site_label_H
_geom_hbond_atom_site_label_A
_geom_hbond_site_symmetry_A
_geom_hbond_distance_DH
_geom_hbond_distance_HA
_geom_hbond_distance_DA
_geom_hbond_angle_DHA
N3 H3A S2 3_576 0.92 2.55 3.372(2) 149.8
N3 H3B S1 2 0.92 2.60 3.459(2) 155.4
N4 H4C N5 . 0.92 2.32 3.146(4) 149.9
N4 H4D S1 2 0.92 2.53 3.419(2) 161.7

loop_
_geom_torsion_atom_site_label_1
_geom_torsion_atom_site_label_2
_geom_torsion_atom_site_label_3
_geom_torsion_atom_site_label_4
_geom_torsion
_geom_torsion_publ_flag
N1 Mo1 S1 C1 88.74(14) no
N2 Mo1 S1 C1 -178.66(13) no
N3 Mo1 S1 C1 0.36(12) no
N4 Mo1 S1 C1 -87.62(13) no
S2 Mo1 S1 C1 -39.26(14) no
N1 Mo1 S2 C3 -162.82(13) no
N2 Mo1 S2 C3 106.16(12) no
N3 Mo1 S2 C3 -72.09(11) no
N4 Mo1 S2 C3 16.05(11) no
S1 Mo1 S2 C3 -33.05(13) no
Mo1 S1 C1 C2 -27.8(2) no
S1 C1 C2 N3 53.8(3) no
C1 C2 N3 Mo1 -55.0(3) no
N1 Mo1 N3 C2 -74.5(2) no
N4 Mo1 N3 C2 114.35(19) no
S2 Mo1 N3 C2 -165.09(18) no
S1 Mo1 N3 C2 28.32(17) no
Mo1 S2 C3 C4 -43.09(19) no
S2 C3 C4 N4 57.3(3) no
C3 C4 N4 Mo1 -41.5(3) no
N2 Mo1 N4 C4 -87.97(19) no
N3 Mo1 N4 C4 95.33(19) no
S2 Mo1 N4 C4 10.75(17) no
S1 Mo1 N4 C4 174.83(18) no
